data_7051193
loop_
_publ_author_name
'Iwayan Dasna'
'St\'ephane Golhen'
'Lahc\`ene Ouahab'
'Nathalie Daro'
'Jean-Pascal Sutter'

_publ_section_title
;
 Synthesis, X-ray crystal structures and magnetic properties of CuII
 and MnII complexes containing imino nitroxide radicals and a
 dicyanamide anion
;
_journal_issue 12
_journal_name_full 'New J. Chem.'
_journal_page_first 1572
_journal_page_last 1576
_journal_paper_doi 10.1039/b104773f
_journal_volume 25
_journal_year 2001
_chemical_formula_sum 'C28 H36 Mn N12 O4'
_chemical_formula_weight 659.63
_chemical_name_systematic
; 
? 
;
_space_group_IT_number 2
_symmetry_cell_setting triclinic
_symmetry_space_group_name_Hall '-P 1'
_symmetry_space_group_name_H-M 'P -1'
_atom_sites_solution_hydrogens geom
_atom_sites_solution_primary direct
_atom_sites_solution_secondary difmap
_audit_creation_method SHELXL-97
_cell_angle_alpha 69.3961(14)
_cell_angle_beta 88.9996(14)
_cell_angle_gamma 71.461(2)
_cell_formula_units_Z 1
_cell_length_a 7.1089(2)
_cell_length_b 9.9495(3)
_cell_length_c 13.2518(6)
_cell_measurement_reflns_used 3591
_cell_measurement_temperature 293(2)
_cell_measurement_theta_max 27.485
_cell_measurement_theta_min 0.998
_cell_volume 827.10(5)
_computing_cell_refinement 'HKL Scalepack (Otwinowski & Minor 1997)'
_computing_data_collection 'Collect (Nonius BV, 1997-2000)'
_computing_data_reduction 'HKL Denzo and Scalepack (Otwinowski & Minor 1997)'
_computing_structure_refinement 'SHELXL-97 (Sheldrick, 1997)'
_computing_structure_solution 'SHELXS-97 (Sheldrick, 1990)'
_diffrn_ambient_temperature 293(2)
_diffrn_detector_area_resol_mean 9
_diffrn_measured_fraction_theta_full 0.997
_diffrn_measured_fraction_theta_max 0.997
_diffrn_measurement_device '95mm CCD camera on \k-goniostat'
_diffrn_measurement_device_type KappaCCD
_diffrn_measurement_method CCD
_diffrn_radiation_monochromator 'horizonally mounted graphite crystal'
_diffrn_radiation_source 'fine-focus sealed tube'
_diffrn_radiation_type MoK\a
_diffrn_radiation_wavelength 0.71073
_diffrn_reflns_av_R_equivalents 0.0289
_diffrn_reflns_av_sigmaI/netI 0.0557
_diffrn_reflns_limit_h_max 9
_diffrn_reflns_limit_h_min -8
_diffrn_reflns_limit_k_max 12
_diffrn_reflns_limit_k_min -12
_diffrn_reflns_limit_l_max 17
_diffrn_reflns_limit_l_min -17
_diffrn_reflns_number 6724
_diffrn_reflns_theta_full 27.49
_diffrn_reflns_theta_max 27.49
_diffrn_reflns_theta_min 1.65
_exptl_absorpt_coefficient_mu 0.451
_exptl_absorpt_correction_type none
_exptl_crystal_density_diffrn 1.324
_exptl_crystal_density_method 'not measured'
_exptl_crystal_F_000 345
_refine_diff_density_max 0.486
_refine_diff_density_min -0.434
_refine_diff_density_rms 0.057
_refine_ls_extinction_method none
_refine_ls_goodness_of_fit_ref 1.029
_refine_ls_hydrogen_treatment mixed
_refine_ls_matrix_type full
_refine_ls_number_parameters 216
_refine_ls_number_reflns 3787
_refine_ls_number_restraints 1
_refine_ls_restrained_S_all 1.030
_refine_ls_R_factor_all 0.0672
_refine_ls_R_factor_gt 0.0462
_refine_ls_shift/su_max 0.000
_refine_ls_shift/su_mean 0.000
_refine_ls_structure_factor_coef Fsqd
_refine_ls_weighting_details 'calc w=1/[\s^2^(Fo^2^)+(0.0753P)^2^+0.1378P] where P=(Fo^2^+2Fc^2^)/3'
_refine_ls_weighting_scheme calc
_refine_ls_wR_factor_gt 0.1201
_refine_ls_wR_factor_ref 0.1378
_reflns_number_gt 2924
_reflns_number_total 3787
_reflns_threshold_expression >2sigma(I)
_cod_data_source_file b104773f.txt
_cod_data_source_block 2
_cod_depositor_comments
;
The following automatic conversions were performed:
'_symmetry_cell_setting' value 'Triclinic' changed to 'triclinic'
according to '/home/saulius/struct/CIF-dictionaries/cif_core.dic'
dictionary named 'cif_core.dic' version 2.4.1 from
2010-06-29.

'_exptl_absorpt_correction_type' value 'None' changed to
'none' according to '/home/saulius/struct/CIF-dictionaries/cif_core.dic'
dictionary named 'cif_core.dic' version 2.4.1 from 2010-06-29.

Automatic conversion script
Id: cif_fix_enum 1527 2010-12-29 10:47:43Z saulius 
;
_cod_original_cell_volume 827.09(5)
_cod_original_sg_symbol_H-M P-1
_cod_database_code 7051193

loop_
_symmetry_equiv_pos_as_xyz
'x, y, z'
'-x, -y, -z'

loop_
_atom_site_label
_atom_site_type_symbol
_atom_site_fract_x
_atom_site_fract_y
_atom_site_fract_z
_atom_site_U_iso_or_equiv
_atom_site_adp_type
_atom_site_occupancy
_atom_site_symmetry_multiplicity
_atom_site_calc_flag
_atom_site_refinement_flags
_atom_site_disorder_assembly
_atom_site_disorder_group
Mn Mn 0.0000 0.0000 0.0000 0.03234(16) Uani 1 2 d S . .
OW1 O 0.0646(2) 0.17547(18) 0.04029(15) 0.0457(4) Uani 1 1 d . . .
O1A O 0.5940(4) 0.1782(5) -0.4534(3) 0.0891(16) Uani 0.700(7) 1 d P . .
O1B O -0.0492(10) 0.3988(10) -0.5854(6) 0.096(4) Uani 0.335(7) 1 d P . .
N4 N 0.3095(3) -0.1530(2) 0.05661(18) 0.0454(5) Uani 1 1 d . . .
N1 N 0.0938(3) 0.0811(2) -0.17075(15) 0.0393(4) Uani 1 1 d . . .
C13 C 0.4558(3) -0.2344(3) 0.0435(2) 0.0394(5) Uani 1 1 d . . .
C1 C 0.2634(3) 0.1129(3) -0.18832(19) 0.0448(5) Uani 1 1 d . . .
H1 H 0.3473 0.0950 -0.1286 0.054 Uiso 1 1 calc R . .
C3 C 0.1991(3) 0.1967(3) -0.38040(19) 0.0424(5) Uani 1 1 d . . .
C2 C 0.3205(4) 0.1707(3) -0.2900(2) 0.0475(6) Uani 1 1 d . . .
H2 H 0.4393 0.1921 -0.2979 0.057 Uiso 1 1 calc R . .
C6 C 0.2520(4) 0.2542(3) -0.4914(2) 0.0481(6) Uani 1 1 d . . .
C4 C 0.0232(3) 0.1625(3) -0.3627(2) 0.0497(6) Uani 1 1 d . . .
H4 H -0.0624 0.1776 -0.4209 0.060 Uiso 1 1 calc R . .
N2 N 0.4416(3) 0.2420(3) -0.51475(18) 0.0546(6) Uani 1 1 d . . .
N5 N 0.6293(3) -0.3087(3) 0.0263(3) 0.0673(8) Uani 1 1 d . . .
C14 C 0.6880(3) -0.4538(3) 0.0422(2) 0.0474(6) Uani 1 1 d . . .
N3 N 0.1206(4) 0.3212(3) -0.57746(19) 0.0688(7) Uani 1 1 d . . .
N6 N 0.7575(3) -0.5790(3) 0.0533(2) 0.0672(7) Uani 1 1 d . . .
C5 C -0.0226(3) 0.1062(3) -0.2583(2) 0.0463(6) Uani 1 1 d . . .
H5 H -0.1409 0.0844 -0.2479 0.056 Uiso 1 1 calc R . .
C7 C 0.4402(4) 0.3248(3) -0.6327(2) 0.0553(6) Uani 1 1 d . . .
C8 C 0.2281(4) 0.3434(3) -0.6755(2) 0.0575(7) Uani 1 1 d . . .
C11 C 0.1141(7) 0.4986(4) -0.7603(3) 0.0994(13) Uani 1 1 d . . .
H11A H 0.1159 0.5771 -0.7345 0.149 Uiso 1 1 calc R . .
H11B H -0.0214 0.5050 -0.7735 0.149 Uiso 1 1 calc R . .
H11C H 0.1759 0.5115 -0.8265 0.149 Uiso 1 1 calc R . .
C10 C 0.6150(6) 0.2320(5) -0.6745(3) 0.0962(13) Uani 1 1 d . . .
H10A H 0.5963 0.1383 -0.6690 0.144 Uiso 1 1 calc R . .
H10B H 0.7365 0.2100 -0.6320 0.144 Uiso 1 1 calc R . .
H10C H 0.6226 0.2889 -0.7490 0.144 Uiso 1 1 calc R . .
C12 C 0.2224(6) 0.2201(5) -0.7153(3) 0.0841(10) Uani 1 1 d . . .
H12A H 0.2932 0.1222 -0.6614 0.126 Uiso 1 1 calc R . .
H12B H 0.2842 0.2317 -0.7814 0.126 Uiso 1 1 calc R . .
H12C H 0.0863 0.2277 -0.7282 0.126 Uiso 1 1 calc R . .
C9 C 0.4703(7) 0.4742(5) -0.6416(3) 0.0925(12) Uani 1 1 d . . .
H9A H 0.3599 0.5329 -0.6152 0.139 Uiso 1 1 calc R . .
H9B H 0.4779 0.5312 -0.7160 0.139 Uiso 1 1 calc R . .
H9C H 0.5918 0.4522 -0.5991 0.139 Uiso 1 1 calc R . .

loop_
_atom_site_aniso_label
_atom_site_aniso_U_11
_atom_site_aniso_U_22
_atom_site_aniso_U_33
_atom_site_aniso_U_23
_atom_site_aniso_U_13
_atom_site_aniso_U_12
Mn 0.0300(2) 0.0312(3) 0.0362(3) -0.01390(19) 0.00782(17) -0.00906(17)
OW1 0.0402(8) 0.0407(9) 0.0658(11) -0.0285(8) 0.0148(7) -0.0165(7)
O1A 0.0437(17) 0.136(3) 0.054(2) 0.0003(19) 0.0036(13) -0.0259(17)
O1B 0.051(4) 0.128(7) 0.071(5) -0.004(4) -0.002(3) -0.016(4)
N4 0.0348(10) 0.0411(11) 0.0583(13) -0.0206(10) 0.0055(8) -0.0075(8)
N1 0.0391(10) 0.0445(11) 0.0378(10) -0.0159(8) 0.0083(7) -0.0180(8)
C13 0.0343(11) 0.0366(11) 0.0504(14) -0.0170(10) 0.0056(9) -0.0146(9)
C1 0.0450(12) 0.0593(15) 0.0359(12) -0.0168(11) 0.0059(9) -0.0256(11)
C3 0.0402(11) 0.0503(14) 0.0345(12) -0.0133(10) 0.0070(9) -0.0149(10)
C2 0.0455(13) 0.0618(16) 0.0407(13) -0.0153(11) 0.0093(10) -0.0290(11)
C6 0.0493(13) 0.0511(14) 0.0355(13) -0.0114(11) 0.0087(10) -0.0111(10)
C4 0.0393(12) 0.0700(17) 0.0395(13) -0.0179(12) 0.0021(9) -0.0199(11)
N2 0.0445(11) 0.0646(14) 0.0435(12) -0.0081(10) 0.0119(9) -0.0168(10)
N5 0.0378(11) 0.0480(13) 0.130(2) -0.0462(15) 0.0297(12) -0.0182(9)
C14 0.0327(11) 0.0494(15) 0.0661(17) -0.0291(13) 0.0135(10) -0.0131(10)
N3 0.0532(14) 0.100(2) 0.0376(13) -0.0199(13) 0.0022(10) -0.0106(13)
N6 0.0534(13) 0.0522(14) 0.099(2) -0.0411(14) 0.0124(13) -0.0066(10)
C5 0.0381(11) 0.0612(15) 0.0421(13) -0.0170(11) 0.0090(9) -0.0222(10)
C7 0.0686(16) 0.0539(15) 0.0420(14) -0.0121(12) 0.0227(12) -0.0254(12)
C8 0.0725(17) 0.0603(17) 0.0324(13) -0.0138(12) 0.0057(11) -0.0162(13)
C11 0.129(3) 0.077(3) 0.057(2) -0.0055(18) -0.018(2) -0.008(2)
C10 0.083(2) 0.122(3) 0.093(3) -0.052(3) 0.048(2) -0.034(2)
C12 0.104(3) 0.099(3) 0.072(2) -0.047(2) 0.0199(19) -0.045(2)
C9 0.137(4) 0.084(3) 0.069(2) -0.0173(19) 0.020(2) -0.067(3)

loop_
_atom_type_symbol
_atom_type_description
_atom_type_scat_dispersion_real
_atom_type_scat_dispersion_imag
_atom_type_scat_source
C C 0.0033 0.0016 'International Tables Vol C Tables 4.2.6.8 and 6.1.1.4'
H H 0.0000 0.0000 'International Tables Vol C Tables 4.2.6.8 and 6.1.1.4'
N N 0.0061 0.0033 'International Tables Vol C Tables 4.2.6.8 and 6.1.1.4'
O O 0.0106 0.0060 'International Tables Vol C Tables 4.2.6.8 and 6.1.1.4'
Mn Mn 0.3368 0.7283 'International Tables Vol C Tables 4.2.6.8 and 6.1.1.4'

loop_
_geom_angle_atom_site_label_1
_geom_angle_atom_site_label_2
_geom_angle_atom_site_label_3
_geom_angle
_geom_angle_site_symmetry_1
_geom_angle_site_symmetry_3
_geom_angle_publ_flag
OW1 Mn OW1 180.00(8) 2 . ?
OW1 Mn N4 90.54(7) 2 2 ?
OW1 Mn N4 89.46(7) . 2 ?
OW1 Mn N4 89.46(7) 2 . ?
OW1 Mn N4 90.54(7) . . ?
N4 Mn N4 180.0(2) 2 . ?
OW1 Mn N1 87.04(7) 2 . ?
OW1 Mn N1 92.96(7) . . ?
N4 Mn N1 91.49(7) 2 . ?
N4 Mn N1 88.51(7) . . ?
OW1 Mn N1 92.96(7) 2 2 ?
OW1 Mn N1 87.04(7) . 2 ?
N4 Mn N1 88.51(7) 2 2 ?
N4 Mn N1 91.49(7) . 2 ?
N1 Mn N1 180.00(13) . 2 ?
C13 N4 Mn 150.59(19) . . ?
C1 N1 C5 116.78(19) . . ?
C1 N1 Mn 121.44(15) . . ?
C5 N1 Mn 121.70(14) . . ?
N4 C13 N5 171.4(2) . . ?
N1 C1 C2 123.6(2) . . ?
C2 C3 C4 117.4(2) . . ?
C2 C3 C6 122.7(2) . . ?
C4 C3 C6 119.9(2) . . ?
C1 C2 C3 119.3(2) . . ?
N3 C6 N2 113.6(2) . . ?
N3 C6 C3 123.3(2) . . ?
N2 C6 C3 123.1(2) . . ?
C5 C4 C3 119.3(2) . . ?
O1A N2 C6 128.4(3) . . ?
O1A N2 C7 122.3(2) . . ?
C6 N2 C7 109.2(2) . . ?
C13 N5 C14 123.8(2) . . ?
N6 C14 N5 173.0(3) . . ?
O1B N3 C6 128.2(5) . . ?
O1B N3 C8 118.7(4) . . ?
C6 N3 C8 108.7(2) . . ?
N1 C5 C4 123.6(2) . . ?
N2 C7 C10 109.0(3) . . ?
N2 C7 C9 105.2(3) . . ?
C10 C7 C9 109.4(3) . . ?
N2 C7 C8 100.8(2) . . ?
C10 C7 C8 116.8(3) . . ?
C9 C7 C8 114.4(3) . . ?
N3 C8 C12 105.4(3) . . ?
N3 C8 C11 108.4(3) . . ?
C12 C8 C11 109.5(3) . . ?
N3 C8 C7 103.6(2) . . ?
C12 C8 C7 113.8(3) . . ?
C11 C8 C7 115.4(3) . . ?

loop_
_geom_bond_atom_site_label_1
_geom_bond_atom_site_label_2
_geom_bond_distance
_geom_bond_site_symmetry_2
_geom_bond_publ_flag
Mn OW1 2.1722(15) 2 ?
Mn OW1 2.1722(15) . ?
Mn N4 2.2012(18) 2 ?
Mn N4 2.2012(18) . ?
Mn N1 2.2847(19) . ?
Mn N1 2.2847(19) 2 ?
O1A N2 1.211(4) . ?
O1B N3 1.191(7) . ?
N4 C13 1.151(3) . ?
N1 C1 1.337(3) . ?
N1 C5 1.338(3) . ?
C13 N5 1.284(3) . ?
C1 C2 1.376(3) . ?
C3 C2 1.387(3) . ?
C3 C4 1.393(3) . ?
C3 C6 1.469(3) . ?
C6 N3 1.313(3) . ?
C6 N2 1.355(3) . ?
C4 C5 1.374(3) . ?
N2 C7 1.487(3) . ?
N5 C14 1.307(3) . ?
C14 N6 1.140(3) . ?
N3 C8 1.481(4) . ?
C7 C10 1.520(4) . ?
C7 C9 1.532(5) . ?
C7 C8 1.551(4) . ?
C8 C12 1.508(5) . ?
C8 C11 1.522(4) . ?
